data_2202023
loop_
_publ_author_name
'Thomas J. Emge'
'Matthew J. Clements'
'David S. Myers'
'Spencer Knapp'

_publ_section_title
;
 (5-Bromopyrrol-3-yl)cyclohexylmethanone
;
_journal_issue 4
_journal_name_full 'Acta Crystallographica Section E'
_journal_page_first o425
_journal_page_last o427
_journal_paper_doi 10.1107/S1600536803004598
_journal_volume 59
_journal_year 2003
_chemical_formula_iupac 'C11 H14 Br N O'
_chemical_formula_moiety 'C11 H14 Br N O'
_chemical_formula_sum 'C11 H14 Br N O'
_chemical_formula_weight 256.14
_chemical_name_common (5-Bromopyrrol-3-yl)cyclohexylmethanone
_space_group_IT_number 14
_symmetry_cell_setting monoclinic
_symmetry_space_group_name_Hall '-P 2yn'
_symmetry_space_group_name_H-M 'P 1 21/n 1'
_atom_sites_solution_hydrogens geom
_atom_sites_solution_primary direct
_atom_sites_solution_secondary difmap
_audit_creation_method SHELXL-97
_cell_angle_alpha 90.00
_cell_angle_beta 110.2800(10)
_cell_angle_gamma 90.00
_cell_formula_units_Z 4
_cell_length_a 12.0951(6)
_cell_length_b 7.3006(3)
_cell_length_c 13.0038(6)
_cell_measurement_reflns_used 6056
_cell_measurement_temperature 100(2)
_cell_measurement_theta_max 30.5
_cell_measurement_theta_min 2.8
_cell_volume 1077.07(9)
_computing_cell_refinement SMART
_computing_data_collection 'SMART (Bruker, 2000)'
_computing_data_reduction 'SAINT-Plus (Bruker, 2000)'
_computing_molecular_graphics 'SHELXTL (Bruker, 2000)'
_computing_publication_material SHELXTL
_computing_structure_refinement 'SHELXL97 (Sheldrick, 1997)'
_computing_structure_solution 'SHELXS97 (Sheldrick, 1997)'
_diffrn_ambient_temperature 100(2)
_diffrn_measured_fraction_theta_full 1.000
_diffrn_measured_fraction_theta_max 1.000
_diffrn_measurement_device_type 'Bruker SMART APEX CCD area-detector'
_diffrn_measurement_method \w
_diffrn_radiation_monochromator graphite
_diffrn_radiation_source 'fine-focus sealed tube'
_diffrn_radiation_type MoK\a
_diffrn_radiation_wavelength 0.71073
_diffrn_reflns_av_R_equivalents 0.0276
_diffrn_reflns_av_sigmaI/netI 0.0285
_diffrn_reflns_limit_h_max 16
_diffrn_reflns_limit_h_min -16
_diffrn_reflns_limit_k_max 9
_diffrn_reflns_limit_k_min -9
_diffrn_reflns_limit_l_max 17
_diffrn_reflns_limit_l_min -17
_diffrn_reflns_number 12893
_diffrn_reflns_theta_full 28.28
_diffrn_reflns_theta_max 28.28
_diffrn_reflns_theta_min 1.98
_diffrn_standards_decay_% 0
_diffrn_standards_interval_count 0
_diffrn_standards_number 0
_exptl_absorpt_coefficient_mu 3.783
_exptl_absorpt_correction_T_max 0.611
_exptl_absorpt_correction_T_min 0.685
_exptl_absorpt_correction_type multi-scan
_exptl_absorpt_process_details '(SADABS; Bruker, 2000)'
_exptl_crystal_colour colourless
_exptl_crystal_density_diffrn 1.580
_exptl_crystal_density_method 'not measured'
_exptl_crystal_description lathe
_exptl_crystal_F_000 520
_exptl_crystal_size_max 0.27
_exptl_crystal_size_mid 0.15
_exptl_crystal_size_min 0.10
_refine_diff_density_max 0.382
_refine_diff_density_min -0.298
_refine_ls_extinction_method none
_refine_ls_goodness_of_fit_ref 1.006
_refine_ls_hydrogen_treatment refall
_refine_ls_matrix_type full
_refine_ls_number_parameters 183
_refine_ls_number_reflns 2677
_refine_ls_number_restraints 0
_refine_ls_restrained_S_all 1.006
_refine_ls_R_factor_all 0.0282
_refine_ls_R_factor_gt 0.0233
_refine_ls_shift/su_max <0.001
_refine_ls_shift/su_mean 0.000
_refine_ls_structure_factor_coef Fsqd
_refine_ls_weighting_details 'calc w = 1/[\s^2^(Fo^2^)+(0.023P)^2^+0.6P] where P = (Fo^2^+2Fc^2^)/3'
_refine_ls_weighting_scheme calc
_refine_ls_wR_factor_gt 0.0537
_refine_ls_wR_factor_ref 0.0559
_reflns_number_gt 2380
_reflns_number_total 2677
_reflns_threshold_expression I>2\s(I)
_cod_data_source_file lh6040.cif
_cod_data_source_block I
_cod_original_sg_symbol_H-M 'P 21/n'
_cod_database_code 2202023
_cod_database_fobs_code 2202023

loop_
_symmetry_equiv_pos_as_xyz
'x, y, z'
'-x+1/2, y+1/2, -z+1/2'
'-x, -y, -z'
'x-1/2, -y-1/2, z-1/2'

loop_
_atom_site_label
_atom_site_fract_x
_atom_site_fract_y
_atom_site_fract_z
_atom_site_U_iso_or_equiv
_atom_site_adp_type
_atom_site_calc_flag
_atom_site_refinement_flags
_atom_site_occupancy
_atom_site_disorder_assembly
_atom_site_disorder_group
_atom_site_type_symbol
Br1 0.877087(15) 0.29363(3) 0.046456(13) 0.02295(7) Uani d . 1 . . Br
O1 1.06517(10) 0.30423(16) 0.51908(9) 0.0180(2) Uani d . 1 . . O
N1 0.77081(12) 0.18865(19) 0.19949(11) 0.0159(3) Uani d . 1 . . N
H1N 0.7062(19) 0.172(3) 0.1518(18) 0.020(5) Uiso d . 1 . . H
C1 0.87066(14) 0.2557(2) 0.18631(13) 0.0161(3) Uani d . 1 . . C
C2 0.95460(14) 0.2871(2) 0.28597(13) 0.0142(3) Uani d . 1 . . C
H2 1.0296(18) 0.332(3) 0.2985(16) 0.019(5) Uiso d . 1 . . H
C3 0.90230(13) 0.2380(2) 0.36566(12) 0.0131(3) Uani d . 1 . . C
C4 0.78927(14) 0.1776(2) 0.30835(13) 0.0152(3) Uani d . 1 . . C
H4 0.7272(16) 0.132(3) 0.3313(15) 0.014(4) Uiso d . 1 . . H
C5 0.96218(13) 0.2524(2) 0.48396(13) 0.0132(3) Uani d . 1 . . C
C6 0.89642(13) 0.2027(2) 0.56057(13) 0.0136(3) Uani d . 1 . . C
H6 0.8628(15) 0.079(3) 0.5382(14) 0.015(5) Uiso d . 1 . . H
C7 0.79358(14) 0.3359(2) 0.54807(14) 0.0165(3) Uani d . 1 . . C
H7A 0.7391(16) 0.342(2) 0.4727(15) 0.012(4) Uiso d . 1 . . H
H7B 0.8254(15) 0.463(3) 0.5657(14) 0.014(4) Uiso d . 1 . . H
C8 0.72727(15) 0.2811(2) 0.62466(14) 0.0192(3) Uani d . 1 . . C
H8B 0.6660(19) 0.372(3) 0.6155(18) 0.033(6) Uiso d . 1 . . H
H8A 0.6909(18) 0.160(3) 0.6012(17) 0.027(5) Uiso d . 1 . . H
C9 0.80894(16) 0.2714(3) 0.74364(15) 0.0208(3) Uani d . 1 . . C
H9B 0.8386(17) 0.400(3) 0.7695(16) 0.023(5) Uiso d . 1 . . H
H9A 0.7641(18) 0.229(3) 0.7921(17) 0.018(5) Uiso d . 1 . . H
C10 0.91292(16) 0.1433(3) 0.75642(14) 0.0201(3) Uani d . 1 . . C
H10A 0.8832(15) 0.019(3) 0.7382(15) 0.015(4) Uiso d . 1 . . H
H10B 0.9655(19) 0.141(3) 0.8330(18) 0.030(6) Uiso d . 1 . . H
C11 0.97899(14) 0.1984(2) 0.68022(13) 0.0156(3) Uani d . 1 . . C
H11B 1.0104(17) 0.319(3) 0.6989(16) 0.015(5) Uiso d . 1 . . H
H11A 1.0415(16) 0.117(3) 0.6875(15) 0.015(4) Uiso d . 1 . . H

loop_
_atom_site_aniso_label
_atom_site_aniso_U_11
_atom_site_aniso_U_22
_atom_site_aniso_U_33
_atom_site_aniso_U_12
_atom_site_aniso_U_13
_atom_site_aniso_U_23
Br1 0.02320(10) 0.03323(11) 0.01230(9) -0.00038(7) 0.00597(7) 0.00246(7)
O1 0.0120(5) 0.0262(6) 0.0137(5) -0.0021(5) 0.0019(4) 0.0011(5)
N1 0.0115(6) 0.0214(7) 0.0119(6) -0.0008(5) 0.0003(5) -0.0018(5)
C1 0.0171(8) 0.0177(7) 0.0138(7) 0.0010(6) 0.0059(6) 0.0006(6)
C2 0.0130(7) 0.0153(7) 0.0142(7) -0.0006(6) 0.0045(6) -0.0004(6)
C3 0.0128(7) 0.0141(7) 0.0117(7) 0.0012(6) 0.0034(6) -0.0006(6)
C4 0.0129(7) 0.0188(8) 0.0130(7) -0.0008(6) 0.0034(6) -0.0012(6)
C5 0.0132(7) 0.0131(7) 0.0125(7) 0.0010(5) 0.0036(6) 0.0003(6)
C6 0.0130(7) 0.0143(7) 0.0131(7) -0.0011(6) 0.0039(6) -0.0009(6)
C7 0.0141(7) 0.0202(8) 0.0149(8) 0.0019(6) 0.0047(6) -0.0002(6)
C8 0.0160(7) 0.0234(9) 0.0200(8) 0.0010(7) 0.0086(6) -0.0025(7)
C9 0.0229(8) 0.0243(9) 0.0185(8) 0.0018(7) 0.0113(7) -0.0002(7)
C10 0.0233(9) 0.0218(9) 0.0165(8) 0.0024(7) 0.0084(7) 0.0029(7)
C11 0.0156(7) 0.0170(8) 0.0135(7) 0.0008(6) 0.0042(6) 0.0004(6)

loop_
_atom_type_symbol
_atom_type_description
_atom_type_scat_dispersion_real
_atom_type_scat_dispersion_imag
_atom_type_scat_source
C C 0.0033 0.0016 'International Tables Vol C Tables 4.2.6.8 and 6.1.1.4'
H H 0.0000 0.0000 'International Tables Vol C Tables 4.2.6.8 and 6.1.1.4'
N N 0.0061 0.0033 'International Tables Vol C Tables 4.2.6.8 and 6.1.1.4'
O O 0.0106 0.0060 'International Tables Vol C Tables 4.2.6.8 and 6.1.1.4'
Br Br -0.2901 2.4595 'International Tables Vol C Tables 4.2.6.8 and 6.1.1.4'

loop_
_geom_angle_atom_site_label_1
_geom_angle_atom_site_label_2
_geom_angle_atom_site_label_3
_geom_angle
_geom_angle_publ_flag
C4 N1 C1 108.59(14) no
C4 N1 H1N 123.2(14) no
C1 N1 H1N 127.6(14) no
C2 C1 N1 109.92(14) no
C2 C1 Br1 129.31(12) no
N1 C1 Br1 120.77(12) no
C1 C2 C3 106.00(14) no
C1 C2 H2 126.2(13) no
C3 C2 H2 127.8(12) no
C4 C3 C2 106.96(14) no
C4 C3 C5 128.88(14) no
C2 C3 C5 124.17(14) no
N1 C4 C3 108.53(14) no
N1 C4 H4 118.8(11) no
C3 C4 H4 132.6(11) no
O1 C5 C3 118.87(14) no
O1 C5 C6 121.59(14) no
C3 C5 C6 119.54(13) no
C5 C6 C11 111.49(13) no
C5 C6 C7 111.52(13) no
C11 C6 C7 109.77(13) no
C5 C6 H6 106.3(10) no
C11 C6 H6 109.7(10) no
C7 C6 H6 108.0(10) no
C8 C7 C6 110.57(13) no
C8 C7 H7A 109.9(11) no
C6 C7 H7A 111.8(11) no
C8 C7 H7B 109.8(10) no
C6 C7 H7B 109.2(10) no
H7A C7 H7B 105.3(15) no
C9 C8 C7 111.80(14) no
C9 C8 H8B 110.8(13) no
C7 C8 H8B 107.0(13) no
C9 C8 H8A 109.6(12) no
C7 C8 H8A 108.1(12) no
H8B C8 H8A 109.4(18) no
C8 C9 C10 111.01(14) no
C8 C9 H9B 108.9(11) no
C10 C9 H9B 110.1(11) no
C8 C9 H9A 110.4(12) no
C10 C9 H9A 110.1(11) no
H9B C9 H9A 106.2(15) no
C11 C10 C9 111.35(14) no
C11 C10 H10A 108.6(11) no
C9 C10 H10A 108.9(11) no
C11 C10 H10B 111.3(13) no
C9 C10 H10B 110.1(13) no
H10A C10 H10B 106.4(17) no
C10 C11 C6 111.18(13) no
C10 C11 H11B 109.2(11) no
C6 C11 H11B 107.6(12) no
C10 C11 H11A 110.5(11) no
C6 C11 H11A 109.5(11) no
H11B C11 H11A 108.8(16) no

loop_
_geom_bond_atom_site_label_1
_geom_bond_atom_site_label_2
_geom_bond_site_symmetry_2
_geom_bond_distance
_geom_bond_publ_flag
Br1 C1 . 1.8677(16) no
O1 C5 . 1.229(2) no
N1 C4 . 1.357(2) no
N1 C1 . 1.368(2) no
N1 H1N . 0.82(2) no
C1 C2 . 1.360(2) no
C2 C3 . 1.434(2) no
C2 H2 . 0.92(2) no
C3 C4 . 1.383(2) no
C3 C5 . 1.459(2) no
C4 H4 . 0.96(2) no
C5 C6 . 1.519(2) no
C6 C11 . 1.530(2) no
C6 C7 . 1.543(2) no
C6 H6 . 0.99(2) no
C7 C8 . 1.533(2) no
C7 H7A . 0.97(2) no
C7 H7B . 1.00(2) no
C8 C9 . 1.522(2) no
C8 H8B . 0.97(2) no
C8 H8A . 0.99(2) no
C9 C10 . 1.529(2) no
C9 H9B . 1.02(2) no
C9 H9A . 1.01(2) no
C10 C11 . 1.527(2) no
C10 H10A . 0.98(2) no
C10 H10B . 0.98(2) no
C11 H11B . 0.96(2) no
C11 H11A . 0.94(2) no

loop_
_geom_hbond_atom_site_label_D
_geom_hbond_atom_site_label_H
_geom_hbond_atom_site_label_A
_geom_hbond_site_symmetry_A
_geom_hbond_distance_DH
_geom_hbond_distance_HA
_geom_hbond_distance_DA
_geom_hbond_angle_DHA
N1 H1N O1 4_565 0.82(2) 1.97(2) 2.765(2) 163(2)

loop_
_geom_torsion_atom_site_label_1
_geom_torsion_atom_site_label_2
_geom_torsion_atom_site_label_3
_geom_torsion_atom_site_label_4
_geom_torsion
_geom_torsion_publ_flag
C4 N1 C1 C2 0.51(19) no
C4 N1 C1 Br1 -178.96(11) no
N1 C1 C2 C3 -0.69(18) no
Br1 C1 C2 C3 178.73(12) no
C1 C2 C3 C4 0.61(18) no
C1 C2 C3 C5 -179.40(14) no
C1 N1 C4 C3 -0.11(18) no
C2 C3 C4 N1 -0.31(18) no
C5 C3 C4 N1 179.70(15) no
C4 C3 C5 O1 177.62(16) no
C2 C3 C5 O1 -2.4(2) no
C4 C3 C5 C6 -2.2(2) no
C2 C3 C5 C6 177.80(14) no
O1 C5 C6 C11 -8.5(2) no
C3 C5 C6 C11 171.28(14) no
O1 C5 C6 C7 114.55(17) no
C3 C5 C6 C7 -65.63(18) no
C5 C6 C7 C8 179.01(13) no
C11 C6 C7 C8 -56.93(17) no
C6 C7 C8 C9 56.29(18) no
C7 C8 C9 C10 -54.9(2) no
C8 C9 C10 C11 54.8(2) no
C9 C10 C11 C6 -56.71(19) no
C5 C6 C11 C10 -178.45(13) no
C7 C6 C11 C10 57.46(17) no

loop_
_cod_related_entry_id
_cod_related_entry_database
_cod_related_entry_code
1 ChemSpider 21131857
